data_7234609
loop_
_publ_author_name
'Timofeeva, Tatiana'
'Sena, Victoria'
'Averkiev, Boris'
'Shabarinath, Bejagam'
'Usman, Muhammad'
'Krivoshein, Arcadius V.'

_publ_section_title
;
 Unusual polymorphs of rac-3-phenylpyrrolidine-2,5-dione with Z' = 1, 2,
 and 3
;
_journal_name_full CrystEngComm
_journal_paper_doi 10.1039/C9CE01100E
_journal_year 2019
_chemical_formula_moiety 'C10 H9 N O2'
_chemical_formula_sum 'C10 H9 N O2'
_chemical_formula_weight 175.18
_chemical_melting_point 353.2
_chemical_name_systematic 3-phenylpyrrolidine-2,5-dione
_space_group_crystal_system monoclinic
_space_group_IT_number 14
_space_group_name_Hall '-P 2ybc'
_space_group_name_H-M_alt 'P 1 21/c 1'
_symmetry_space_group_name_Hall '-P 2ybc'
_symmetry_space_group_name_H-M 'P 1 21/c 1'
_atom_sites_solution_hydrogens difmap
_atom_sites_solution_primary difmap
_atom_sites_solution_secondary difmap
_audit_creation_method SHELXL-2014/7
_audit_update_record
;
2019-01-08 deposited with the CCDC.    2019-10-14 downloaded from the CCDC.
;
_cell_angle_alpha 90
_cell_angle_beta 107.363(6)
_cell_angle_gamma 90
_cell_formula_units_Z 8
_cell_length_a 15.564(5)
_cell_length_b 5.7158(19)
_cell_length_c 20.595(8)
_cell_measurement_reflns_used 3776
_cell_measurement_temperature 215(2)
_cell_measurement_theta_max 25.38
_cell_measurement_theta_min 3.71
_cell_volume 1748.7(11)
_computing_cell_refinement 'Bruker SAINT'
_computing_data_collection 'Bruker APEX2'
_computing_data_reduction 'Bruker SAINT'
_computing_molecular_graphics 'Olex2 (Dolomanov et al., 2009)'
_computing_publication_material 'Olex2 (Dolomanov et al., 2009)'
_computing_structure_refinement 'SHELXL-2014/7 (Sheldrick, 2014)'
_computing_structure_solution 'SHELXS-97 (Sheldrick, 2008)'
_diffrn_ambient_temperature 215(2)
_diffrn_measured_fraction_theta_full 1.000
_diffrn_measured_fraction_theta_max 1.000
_diffrn_measurement_device_type 'Bruker APEX-II CCD'
_diffrn_measurement_method '\f and \w scans'
_diffrn_radiation_type MoK\a
_diffrn_radiation_wavelength 0.71073
_diffrn_reflns_av_R_equivalents 0.0566
_diffrn_reflns_av_unetI/netI 0.0441
_diffrn_reflns_Laue_measured_fraction_full 1.000
_diffrn_reflns_Laue_measured_fraction_max 1.000
_diffrn_reflns_limit_h_max 20
_diffrn_reflns_limit_h_min -20
_diffrn_reflns_limit_k_max 7
_diffrn_reflns_limit_k_min -7
_diffrn_reflns_limit_l_max 27
_diffrn_reflns_limit_l_min -27
_diffrn_reflns_number 22399
_diffrn_reflns_point_group_measured_fraction_full 1.000
_diffrn_reflns_point_group_measured_fraction_max 1.000
_diffrn_reflns_theta_full 25.242
_diffrn_reflns_theta_max 28.071
_diffrn_reflns_theta_min 2.072
_exptl_absorpt_coefficient_mu 0.094
_exptl_absorpt_correction_T_max 0.7460
_exptl_absorpt_correction_T_min 0.6544
_exptl_absorpt_correction_type multi-scan
_exptl_absorpt_process_details
; 
Olex2 1.2 
(compiled May 18 2018 14:05:52 for OlexSys, GUI svn.r5506) 
;
_exptl_crystal_colour colorless
_exptl_crystal_density_diffrn 1.331
_exptl_crystal_description plate
_exptl_crystal_F_000 736
_exptl_crystal_recrystallization_method 'Re-crystallisation from solvent: hexanes/acetone (2:1)'
_exptl_crystal_size_max 0.200
_exptl_crystal_size_mid 0.100
_exptl_crystal_size_min 0.100
_refine_diff_density_max 0.216
_refine_diff_density_min -0.181
_refine_diff_density_rms 0.036
_refine_ls_extinction_method none
_refine_ls_goodness_of_fit_ref 1.017
_refine_ls_hydrogen_treatment refall
_refine_ls_matrix_type full
_refine_ls_number_parameters 307
_refine_ls_number_reflns 4257
_refine_ls_number_restraints 0
_refine_ls_restrained_S_all 1.017
_refine_ls_R_factor_all 0.0757
_refine_ls_R_factor_gt 0.0429
_refine_ls_shift/su_max 0.000
_refine_ls_shift/su_mean 0.000
_refine_ls_structure_factor_coef Fsqd
_refine_ls_weighting_details 'w=1/[\s^2^(Fo^2^)+(0.0398P)^2^+0.2610P] where P=(Fo^2^+2Fc^2^)/3'
_refine_ls_weighting_scheme calc
_refine_ls_wR_factor_gt 0.0867
_refine_ls_wR_factor_ref 0.0993
_reflns_Friedel_coverage 0.000
_reflns_number_gt 2869
_reflns_number_total 4257
_reflns_threshold_expression 'I > 2\s(I)'
_cod_data_source_file c9ce01100e2.cif
_cod_data_source_block avk14a
_cod_original_cell_volume 1748.6(10)
_cod_database_code 7234609
_shelx_shelxl_version_number 2014/7
_shelx_space_group_comment
; 
The symmetry employed for this shelxl refinement is uniquely defined 
by the following loop, which should always be used as a source of 
symmetry information in preference to the above space-group names. 
They are only intended as comments. 
;
_shelx_estimated_absorpt_t_min 0.981
_shelx_estimated_absorpt_t_max 0.991

loop_
_space_group_symop_operation_xyz
'x, y, z'
'-x, y+1/2, -z+1/2'
'-x, -y, -z'
'x, -y-1/2, z-1/2'

loop_
_atom_site_label
_atom_site_type_symbol
_atom_site_fract_x
_atom_site_fract_y
_atom_site_fract_z
_atom_site_U_iso_or_equiv
_atom_site_adp_type
_atom_site_occupancy
_atom_site_site_symmetry_order
_atom_site_calc_flag
O1A O 0.60947(7) 0.13738(17) 0.15603(5) 0.0379(3) Uani 1 1 d
O2A O 0.58707(7) -0.52514(19) 0.27223(5) 0.0375(3) Uani 1 1 d
N1A N 0.58340(8) -0.1702(2) 0.21925(6) 0.0283(3) Uani 1 1 d
H1A H 0.5310(11) -0.126(3) 0.2215(8) 0.034(4) Uiso 1 1 d
C1A C 0.63389(9) -0.0423(2) 0.18786(7) 0.0272(3) Uani 1 1 d
C2A C 0.72391(9) -0.1648(2) 0.19905(8) 0.0291(3) Uani 1 1 d
H2A H 0.7303(10) -0.195(3) 0.1535(8) 0.030(4) Uiso 1 1 d
C3A C 0.71235(11) -0.3931(3) 0.23419(11) 0.0399(4) Uani 1 1 d
H3AA H 0.7570(13) -0.418(3) 0.2751(10) 0.055(6) Uiso 1 1 d
H3AB H 0.7120(12) -0.526(3) 0.2053(9) 0.059(6) Uiso 1 1 d
C4A C 0.62242(9) -0.3785(2) 0.24596(7) 0.0277(3) Uani 1 1 d
C5A C 0.79995(9) -0.0061(2) 0.23811(7) 0.0261(3) Uani 1 1 d
C6A C 0.85061(10) 0.1136(3) 0.20382(8) 0.0326(3) Uani 1 1 d
H6A H 0.8379(11) 0.093(3) 0.1544(9) 0.044(5) Uiso 1 1 d
C7A C 0.91872(11) 0.2651(3) 0.23834(9) 0.0409(4) Uani 1 1 d
H7A H 0.9539(13) 0.344(3) 0.2131(9) 0.058(5) Uiso 1 1 d
C8A C 0.93692(11) 0.2968(3) 0.30703(9) 0.0437(4) Uani 1 1 d
H8A H 0.9855(13) 0.402(3) 0.3310(9) 0.055(5) Uiso 1 1 d
C9A C 0.88729(11) 0.1792(3) 0.34165(9) 0.0454(4) Uani 1 1 d
H9A H 0.9008(13) 0.202(4) 0.3911(11) 0.072(6) Uiso 1 1 d
C10A C 0.81889(11) 0.0291(3) 0.30759(8) 0.0378(4) Uani 1 1 d
H10A H 0.7813(11) -0.049(3) 0.3303(8) 0.044(5) Uiso 1 1 d
O1B O 0.34038(8) 0.3536(2) 0.11826(6) 0.0463(3) Uani 1 1 d
O2B O 0.57301(7) 0.6713(2) 0.05819(5) 0.0409(3) Uani 1 1 d
N1B N 0.46956(9) 0.4810(2) 0.09824(6) 0.0328(3) Uani 1 1 d
H1B H 0.5061(12) 0.361(3) 0.1193(9) 0.053(5) Uiso 1 1 d
C1B C 0.38106(10) 0.4998(3) 0.09657(7) 0.0321(3) Uani 1 1 d
C2B C 0.34684(10) 0.7360(3) 0.06516(8) 0.0328(3) Uani 1 1 d
H2B H 0.3516(10) 0.839(3) 0.1020(8) 0.032(4) Uiso 1 1 d
C3B C 0.41790(11) 0.8109(3) 0.03156(9) 0.0371(4) Uani 1 1 d
H3BA H 0.4355(12) 0.973(3) 0.0376(8) 0.049(5) Uiso 1 1 d
H3BB H 0.3985(11) 0.777(3) -0.0181(9) 0.049(5) Uiso 1 1 d
C4B C 0.49745(10) 0.6557(3) 0.06281(7) 0.0318(3) Uani 1 1 d
C5B C 0.25041(10) 0.7331(3) 0.02015(7) 0.0333(3) Uani 1 1 d
C6B C 0.19471(11) 0.9210(3) 0.02108(9) 0.0423(4) Uani 1 1 d
H6B H 0.2184(12) 1.049(3) 0.0511(9) 0.053(5) Uiso 1 1 d
C7B C 0.10550(13) 0.9198(4) -0.01933(11) 0.0549(5) Uani 1 1 d
H7B H 0.0679(14) 1.053(4) -0.0182(10) 0.064(6) Uiso 1 1 d
C8B C 0.07177(13) 0.7301(4) -0.05988(11) 0.0602(6) Uani 1 1 d
H8B H 0.0106(15) 0.728(3) -0.0867(11) 0.071(6) Uiso 1 1 d
C9B C 0.12709(14) 0.5451(4) -0.06190(11) 0.0620(6) Uani 1 1 d
H9B H 0.1053(15) 0.417(4) -0.0906(11) 0.076(7) Uiso 1 1 d
C10B C 0.21650(13) 0.5462(3) -0.02267(9) 0.0491(5) Uani 1 1 d
H10B H 0.2555(13) 0.413(4) -0.0253(9) 0.064(6) Uiso 1 1 d

loop_
_atom_site_aniso_label
_atom_site_aniso_U_11
_atom_site_aniso_U_22
_atom_site_aniso_U_33
_atom_site_aniso_U_23
_atom_site_aniso_U_13
_atom_site_aniso_U_12
O1A 0.0363(6) 0.0279(6) 0.0442(6) 0.0025(5) 0.0041(5) 0.0044(5)
O2A 0.0338(6) 0.0386(6) 0.0411(6) 0.0006(5) 0.0125(5) -0.0091(5)
N1A 0.0193(6) 0.0318(7) 0.0331(7) -0.0038(5) 0.0070(5) 0.0025(5)
C1A 0.0246(7) 0.0236(7) 0.0300(7) -0.0067(6) 0.0032(6) -0.0008(6)
C2A 0.0245(7) 0.0232(7) 0.0410(9) -0.0033(6) 0.0121(6) -0.0016(6)
C3A 0.0271(8) 0.0229(8) 0.0713(13) 0.0048(8) 0.0170(8) 0.0017(6)
C4A 0.0236(7) 0.0279(7) 0.0298(8) -0.0058(6) 0.0051(6) -0.0046(6)
C5A 0.0207(7) 0.0217(6) 0.0354(8) 0.0003(6) 0.0076(6) 0.0028(5)
C6A 0.0304(8) 0.0312(8) 0.0371(9) -0.0007(7) 0.0112(7) -0.0029(6)
C7A 0.0311(8) 0.0370(9) 0.0564(11) -0.0019(8) 0.0158(8) -0.0099(7)
C8A 0.0291(8) 0.0399(9) 0.0556(11) -0.0114(8) 0.0026(8) -0.0042(7)
C9A 0.0390(9) 0.0570(11) 0.0352(9) -0.0088(8) 0.0031(7) 0.0025(8)
C10A 0.0341(9) 0.0449(10) 0.0359(9) 0.0022(7) 0.0127(7) 0.0004(7)
O1B 0.0455(7) 0.0508(7) 0.0426(7) 0.0180(6) 0.0131(5) -0.0016(6)
O2B 0.0316(6) 0.0446(7) 0.0443(7) -0.0053(5) 0.0080(5) -0.0042(5)
N1B 0.0326(7) 0.0315(7) 0.0295(7) 0.0019(6) 0.0019(5) 0.0023(6)
C1B 0.0343(8) 0.0367(8) 0.0221(7) 0.0004(6) 0.0034(6) 0.0003(7)
C2B 0.0355(8) 0.0307(8) 0.0292(8) -0.0042(7) 0.0052(6) 0.0023(6)
C3B 0.0381(9) 0.0281(8) 0.0437(10) 0.0040(7) 0.0100(7) -0.0010(7)
C4B 0.0345(8) 0.0294(8) 0.0281(8) -0.0070(6) 0.0039(6) -0.0041(6)
C5B 0.0333(8) 0.0334(8) 0.0324(8) 0.0074(6) 0.0084(6) 0.0011(6)
C6B 0.0402(10) 0.0416(9) 0.0469(10) 0.0090(8) 0.0156(8) 0.0052(8)
C7B 0.0390(10) 0.0636(13) 0.0650(13) 0.0262(11) 0.0197(9) 0.0125(10)
C8B 0.0355(10) 0.0745(15) 0.0608(12) 0.0341(11) -0.0005(9) -0.0088(10)
C9B 0.0600(13) 0.0517(12) 0.0538(12) 0.0150(10) -0.0143(10) -0.0136(10)
C10B 0.0524(11) 0.0382(10) 0.0438(10) 0.0032(8) -0.0055(8) 0.0001(9)

loop_
_atom_type_symbol
_atom_type_description
_atom_type_scat_dispersion_real
_atom_type_scat_dispersion_imag
_atom_type_scat_source
C C 0.0033 0.0016 'International Tables Vol C Tables 4.2.6.8 and 6.1.1.4'
H H 0.0000 0.0000 'International Tables Vol C Tables 4.2.6.8 and 6.1.1.4'
N N 0.0061 0.0033 'International Tables Vol C Tables 4.2.6.8 and 6.1.1.4'
O O 0.0106 0.0060 'International Tables Vol C Tables 4.2.6.8 and 6.1.1.4'

loop_
_geom_angle_atom_site_label_1
_geom_angle_atom_site_label_2
_geom_angle_atom_site_label_3
_geom_angle
C1A N1A C4A 113.84(12)
C1A N1A H1A 123.5(10)
C4A N1A H1A 122.6(10)
O1A C1A N1A 125.05(13)
O1A C1A C2A 126.55(13)
N1A C1A C2A 108.40(12)
C5A C2A C1A 110.03(11)
C5A C2A C3A 116.27(13)
C1A C2A C3A 103.38(11)
C5A C2A H2A 108.9(8)
C1A C2A H2A 106.6(8)
C3A C2A H2A 111.1(9)
C4A C3A C2A 106.13(12)
C4A C3A H3AA 110.2(12)
C2A C3A H3AA 113.5(12)
C4A C3A H3AB 108.1(11)
C2A C3A H3AB 111.2(11)
H3AA C3A H3AB 107.6(16)
O2A C4A N1A 124.83(13)
O2A C4A C3A 127.25(14)
N1A C4A C3A 107.88(12)
C6A C5A C10A 118.43(14)
C6A C5A C2A 119.82(13)
C10A C5A C2A 121.72(13)
C5A C6A C7A 120.68(16)
C5A C6A H6A 119.8(10)
C7A C6A H6A 119.5(10)
C8A C7A C6A 120.15(16)
C8A C7A H7A 121.0(11)
C6A C7A H7A 118.8(11)
C7A C8A C9A 119.78(16)
C7A C8A H8A 119.7(10)
C9A C8A H8A 120.6(10)
C8A C9A C10A 120.47(17)
C8A C9A H9A 119.5(12)
C10A C9A H9A 120.1(12)
C9A C10A C5A 120.48(15)
C9A C10A H10A 121.9(10)
C5A C10A H10A 117.5(10)
C1B N1B C4B 113.70(13)
C1B N1B H1B 123.3(11)
C4B N1B H1B 123.0(11)
O1B C1B N1B 124.63(14)
O1B C1B C2B 127.82(14)
N1B C1B C2B 107.53(13)
C5B C2B C1B 114.08(13)
C5B C2B C3B 116.44(13)
C1B C2B C3B 103.39(13)
C5B C2B H2B 109.0(9)
C1B C2B H2B 106.1(9)
C3B C2B H2B 107.2(9)
C4B C3B C2B 104.81(13)
C4B C3B H3BA 110.3(10)
C2B C3B H3BA 115.2(10)
C4B C3B H3BB 106.4(10)
C2B C3B H3BB 111.8(10)
H3BA C3B H3BB 107.9(14)
O2B C4B N1B 124.11(14)
O2B C4B C3B 128.16(15)
N1B C4B C3B 107.72(13)
C6B C5B C10B 119.08(16)
C6B C5B C2B 119.63(15)
C10B C5B C2B 121.29(14)
C5B C6B C7B 120.37(19)
C5B C6B H6B 118.6(11)
C7B C6B H6B 121.0(11)
C8B C7B C6B 120.04(19)
C8B C7B H7B 120.9(12)
C6B C7B H7B 119.0(12)
C9B C8B C7B 119.83(19)
C9B C8B H8B 120.1(13)
C7B C8B H8B 120.0(13)
C8B C9B C10B 120.6(2)
C8B C9B H9B 120.6(13)
C10B C9B H9B 118.8(14)
C9B C10B C5B 120.04(19)
C9B C10B H10B 119.5(11)
C5B C10B H10B 120.4(11)

loop_
_geom_bond_atom_site_label_1
_geom_bond_atom_site_label_2
_geom_bond_distance
O1A C1A 1.2169(17)
O2A C4A 1.2149(17)
N1A C1A 1.3682(19)
N1A C4A 1.3748(19)
N1A H1A 0.868(17)
C1A C2A 1.521(2)
C2A C5A 1.517(2)
C2A C3A 1.528(2)
C2A H2A 0.988(15)
C3A C4A 1.492(2)
C3A H3AA 0.929(19)
C3A H3AB 0.96(2)
C5A C6A 1.386(2)
C5A C10A 1.387(2)
C6A C7A 1.389(2)
C6A H6A 0.985(17)
C7A C8A 1.369(3)
C7A H7A 0.972(19)
C8A C9A 1.373(3)
C8A H8A 0.977(19)
C9A C10A 1.384(2)
C9A H9A 0.99(2)
C10A H10A 0.960(17)
O1B C1B 1.2114(18)
O2B C4B 1.2110(18)
N1B C1B 1.372(2)
N1B C4B 1.381(2)
N1B H1B 0.914(19)
C1B C2B 1.523(2)
C2B C5B 1.511(2)
C2B C3B 1.530(2)
C2B H2B 0.945(15)
C3B C4B 1.503(2)
C3B H3BA 0.963(18)
C3B H3BB 0.996(18)
C5B C6B 1.384(2)
C5B C10B 1.385(2)
C6B C7B 1.390(3)
C6B H6B 0.956(19)
C7B C8B 1.373(3)
C7B H7B 0.97(2)
C8B C9B 1.372(3)
C8B H8B 0.95(2)
C9B C10B 1.385(3)
C9B H9B 0.94(2)
C10B H10B 0.98(2)

loop_
_geom_hbond_atom_site_label_D
_geom_hbond_atom_site_label_H
_geom_hbond_atom_site_label_A
_geom_hbond_distance_DH
_geom_hbond_distance_HA
_geom_hbond_distance_DA
_geom_hbond_angle_DHA
_geom_hbond_site_symmetry_A
N1A H1A O2A 0.868(17) 1.967(17) 2.8346(18) 179.4(16) 2_655
N1B H1B O1A 0.914(19) 2.017(19) 2.9102(18) 165.4(16) .

loop_
_geom_torsion_atom_site_label_1
_geom_torsion_atom_site_label_2
_geom_torsion_atom_site_label_3
_geom_torsion_atom_site_label_4
_geom_torsion
C4A N1A C1A O1A 173.71(13)
C4A N1A C1A C2A -5.63(15)
O1A C1A C2A C5A 62.00(19)
N1A C1A C2A C5A -118.67(13)
O1A C1A C2A C3A -173.18(15)
N1A C1A C2A C3A 6.15(16)
C5A C2A C3A C4A 116.06(15)
C1A C2A C3A C4A -4.60(17)
C1A N1A C4A O2A -175.30(13)
C1A N1A C4A C3A 2.50(17)
C2A C3A C4A O2A 179.39(14)
C2A C3A C4A N1A 1.66(18)
C1A C2A C5A C6A -101.59(15)
C3A C2A C5A C6A 141.38(14)
C1A C2A C5A C10A 76.40(17)
C3A C2A C5A C10A -40.64(19)
C10A C5A C6A C7A 0.0(2)
C2A C5A C6A C7A 178.05(14)
C5A C6A C7A C8A 0.4(2)
C6A C7A C8A C9A -0.3(3)
C7A C8A C9A C10A -0.1(3)
C8A C9A C10A C5A 0.5(3)
C6A C5A C10A C9A -0.4(2)
C2A C5A C10A C9A -178.43(14)
C4B N1B C1B O1B 172.22(14)
C4B N1B C1B C2B -9.49(16)
O1B C1B C2B C5B -38.5(2)
N1B C1B C2B C5B 143.30(13)
O1B C1B C2B C3B -165.92(16)
N1B C1B C2B C3B 15.87(16)
C5B C2B C3B C4B -142.10(13)
C1B C2B C3B C4B -16.16(16)
C1B N1B C4B O2B 179.75(14)
C1B N1B C4B C3B -1.41(17)
C2B C3B C4B O2B -169.73(15)
C2B C3B C4B N1B 11.49(16)
C1B C2B C5B C6B 141.55(15)
C3B C2B C5B C6B -98.08(18)
C1B C2B C5B C10B -39.0(2)
C3B C2B C5B C10B 81.42(19)
C10B C5B C6B C7B 1.4(2)
C2B C5B C6B C7B -179.14(15)
C5B C6B C7B C8B 0.8(3)
C6B C7B C8B C9B -1.9(3)
C7B C8B C9B C10B 0.9(3)
C8B C9B C10B C5B 1.3(3)
C6B C5B C10B C9B -2.4(3)
C2B C5B C10B C9B 178.10(17)
